data_1004119
loop_
_publ_author_name
'Mentre, O'
'Abraham, F'

_publ_section_title
;
New mixed valence compounds in the Pb - V - O system: synthesis and
crystal structure of hollandite-related Pb1.32 V8.35 O16.7 and R-type
hexagonal ferrite Pb V6 O11
;
_journal_coden_ASTM JSSCBI
_journal_name_full 'Journal of Solid State Chemistry'
_journal_page_first 91
_journal_page_last 101
_journal_paper_doi 10.1006/jssc.1996.0269
_journal_volume 125
_journal_year 1996
_chemical_formula_structural 'Pb1.32 V8.35 O16'
_chemical_formula_sum 'O16 Pb1.32 V8.35'
_chemical_name_systematic 'Lead vanadium oxide (1.32/8.35/16)'
_space_group_IT_number 12
_symmetry_cell_setting monoclinic
_symmetry_Int_Tables_number 12
_symmetry_space_group_name_Hall '-I 2'
_symmetry_space_group_name_H-M 'I 1 1 2/m'
_cell_angle_alpha 90
_cell_angle_beta 90
_cell_angle_gamma 90.84
_cell_formula_units_Z 1
_cell_length_a 10.108(3)
_cell_length_b 9.887(3)
_cell_length_c 2.903(1)
_cell_volume 290.1
_refine_ls_R_factor_all 0.049
_cod_database_code 1004119

loop_
_symmetry_equiv_pos_as_xyz
x,y,z
-x,-y,z
-x,-y,-z
x,y,-z
1/2+x,1/2+y,1/2+z
1/2-x,1/2-y,1/2+z
1/2-x,1/2-y,1/2-z
1/2+x,1/2+y,1/2-z

loop_
_atom_site_aniso_label
_atom_site_aniso_U_11
_atom_site_aniso_U_12
_atom_site_aniso_U_13
_atom_site_aniso_U_22
_atom_site_aniso_U_23
_atom_site_aniso_U_33
Pb1 0.0367(17) 0.0009(8) 0. 0.025(1) 0. 0.010(1)
Pb2 0.11(1) 0.073(6) 0. 0.109(8) 0. 0.08(1)
V1 0.0099(6) 0.0006(4) 0. 0.0078(6) 0. 0.0061(6)
V2 0.0104(7) -0.0017(5) 0. 0.0099(7) 0. 0.0051(6)
V3 0.008(8) -0.006(6) 0. 0.02(1) 0. 0.001(7)

loop_
_atom_site_label
_atom_site_type_symbol
_atom_site_symmetry_multiplicity
_atom_site_Wyckoff_symbol
_atom_site_fract_x
_atom_site_fract_y
_atom_site_fract_z
_atom_site_occupancy
_atom_site_attached_hydrogens
_atom_site_calc_flag
Pb1 Pb2+ 4 g 0. 0. 0.230(1) 0.208(5) 0 d
Pb2 Pb2+ 4 i 0.530(1) 0.484(1) 0. 0.122(5) 0 d
V1 V4+ 4 i 0.3538(1) 0.1700(1) 0. 1. 0 d
V2 V4+ 4 i 0.8325(1) 0.3519(1) 0. 1. 0 d
V3 V4+ 4 i 0.9836(17) 0.123(2) 0. 0.087(7) 0 d
O1 O2- 4 i 0.1569(5) 0.1945(6) 0. 1. 0 d
O2 O2- 4 i 0.8002(5) 0.1518(6) 0. 1. 0 d
O3 O2- 4 i 0.5393(6) 0.1739(6) 0. 1. 0 d
O4 O2- 4 i 0.8413(5) 0.5390(6) 0. 1. 0 d

loop_
_atom_type_symbol
_atom_type_oxidation_number
Pb2+ 2.000
V4+ 3.517
O2- -2.000
